data_9009991
loop_
_publ_author_name
'Allen, S.'

_publ_section_title
;
 Phase transitions in proustite I. Structural studies
 Sample: T = 35 K
;
_journal_name_full 'Phase Transition'
_journal_page_first 1
_journal_page_last 24
_journal_paper_doi 10.1080/01411598508219887
_journal_volume 6
_journal_year 1985
_chemical_formula_sum 'Ag3 As S3'
_chemical_name_mineral Proustite
_space_group_IT_number 161
_symmetry_space_group_name_Hall 'R 3 -2"c'
_symmetry_space_group_name_H-M 'R 3 c :H'
_cell_angle_alpha 90
_cell_angle_beta 90
_cell_angle_gamma 120
_cell_length_a 10.767
_cell_length_b 10.767
_cell_length_c 8.713
_cell_formula_units_Z 6
_cell_volume 874.758
_database_code_amcsd 0014938
_diffrn_ambient_temperature 35
_exptl_crystal_density_diffrn 5.635
_cod_original_sg_symbol_H-M 'R 3 c'
_cod_database_code 9009991

loop_
_space_group_symop_operation_xyz
x,y,z
2/3+x,1/3+y,1/3+z
1/3+x,2/3+y,2/3+z
x,x-y,1/2+z
2/3+x,1/3+x-y,5/6+z
1/3+x,2/3+x-y,1/6+z
-y,-x,1/2+z
2/3-y,1/3-x,5/6+z
1/3-y,2/3-x,1/6+z
-x+y,y,1/2+z
2/3-x+y,1/3+y,5/6+z
1/3-x+y,2/3+y,1/6+z
-y,x-y,z
2/3-y,1/3+x-y,1/3+z
1/3-y,2/3+x-y,2/3+z
-x+y,-x,z
2/3-x+y,1/3-x,1/3+z
1/3-x+y,2/3-x,2/3+z

loop_
_atom_site_aniso_label
_atom_site_aniso_U_11
_atom_site_aniso_U_22
_atom_site_aniso_U_33
_atom_site_aniso_U_12
_atom_site_aniso_U_13
_atom_site_aniso_U_23
Ag 0.03597 0.03977 0.02482 0.04116 0.01608 -0.00291

loop_
_atom_site_label
_atom_site_fract_x
_atom_site_fract_y
_atom_site_fract_z
_atom_site_U_iso_or_equiv
Ag 0.24830 0.29800 0.21940 0.03597
As 0.00000 0.00000 0.00000 0.01393
S 0.21290 0.09260 0.37430 0.02318

loop_
_cod_related_entry_id
_cod_related_entry_database
_cod_related_entry_code
1 AMCSD 0014938
